data_4120777
loop_
_publ_author_name
'John F. Briones'
'Huw M. L. Davies'

_publ_contact_author_name
;
;
_publ_section_title
;
 Enantioselective Gold(I)-Catalyzed Vinylogous [3 + 2] Cycloaddition
 between Vinyldiazoacetates and Enol Ethers
;
_journal_name_full 'Journal of the American Chemical Society'
_journal_page_first 13314
_journal_page_last 13317
_journal_paper_doi 10.1021/ja407179c
_journal_volume 135
_journal_year 2013
_chemical_absolute_configuration unk
_chemical_formula_moiety 'C23 H32 O3'
_chemical_formula_sum 'C23 H32 O3'
_chemical_formula_weight 356.49
_chemical_name_systematic
; 
 ? 
;
_space_group_IT_number 4
_symmetry_cell_setting monoclinic
_symmetry_Int_Tables_number 4
_symmetry_space_group_name_Hall 'P 2yb'
_symmetry_space_group_name_H-M 'P 1 21 1'
_atom_sites_solution_hydrogens geom
_atom_sites_solution_primary dual
_atom_sites_solution_secondary difmap
_audit_creation_date 2012-02-13
_audit_creation_method
; 
  Olex2 1.2-alpha 
  (compiled Feb  9 2012 12:29:39, GUI svn.r4077) 
;
_cell_angle_alpha 90.00
_cell_angle_beta 90.0220(10)
_cell_angle_gamma 90.00
_cell_formula_units_Z 2
_cell_length_a 10.8332(2)
_cell_length_b 6.12720(10)
_cell_length_c 15.5015(3)
_cell_measurement_reflns_used 5238
_cell_measurement_temperature 173.2
_cell_measurement_theta_max 68.84
_cell_measurement_theta_min 4.08
_cell_volume 1028.95(3)
_computing_cell_refinement 'SAINT v7.68A (Bruker, 2009)'
_computing_data_collection 'APEX2 v2011.2-4 (Bruker, 2011)'
_computing_data_reduction 'SAINT v7.68A (Bruker, 2009)'
_computing_molecular_graphics
; 
O. V. Dolomanov, L. J. Bourhis, R. J. Gildea, J. A. K. Howard and H. Puschmann, 
OLEX2: a complete structure solution, refinement and analysis program. 
J. Appl. Cryst. (2009). 42, 339-341. 
;
_computing_publication_material
; 
O. V. Dolomanov, L. J. Bourhis, R. J. Gildea, J. A. K. Howard and H. Puschmann, 
OLEX2: a complete structure solution, refinement and analysis program. 
J. Appl. Cryst. (2009). 42, 339-341. 
;
_computing_structure_refinement 'SHELXL-97 (Sheldrick, 2008)'
_computing_structure_solution 'SHELXS-97 (Sheldrick, 2008)'
_diffrn_ambient_temperature 173.2
_diffrn_detector_area_resol_mean 512
_diffrn_measured_fraction_theta_full 0.942
_diffrn_measured_fraction_theta_max 0.942
_diffrn_measurement_device_type 'Bruker D8 diffractometer with APEX2 detector'
_diffrn_measurement_method '\f and \w scans with a narrow frame width'
_diffrn_radiation_monochromator graphite
_diffrn_radiation_type CuK\a
_diffrn_radiation_wavelength 1.54184
_diffrn_reflns_av_R_equivalents 0.0155
_diffrn_reflns_av_unetI/netI 0.0195
_diffrn_reflns_limit_h_max 11
_diffrn_reflns_limit_h_min -12
_diffrn_reflns_limit_k_max 6
_diffrn_reflns_limit_k_min -6
_diffrn_reflns_limit_l_max 17
_diffrn_reflns_limit_l_min -17
_diffrn_reflns_number 5613
_diffrn_reflns_theta_full 60.00
_diffrn_reflns_theta_max 60.00
_diffrn_reflns_theta_min 2.85
_diffrn_source 'sealed tube'
_diffrn_source_current 35.0
_diffrn_source_power 1.225
_diffrn_source_voltage 35.0
_diffrn_standards_number 0
_exptl_absorpt_coefficient_mu 0.583
_exptl_absorpt_correction_T_max 0.7531
_exptl_absorpt_correction_T_min 0.7153
_exptl_absorpt_correction_type multi-scan
_exptl_absorpt_process_details
; 
SADABS-2008/1 (Bruker,2008) was used for absorption correction. 
R(int) was 0.0333 before and 0.0241 after correction. 
The Ratio of minimum to maximum transmission is 0.9498. 
The \l/2 correction factor is Not present. 
;
_exptl_crystal_colour colourless
_exptl_crystal_colour_primary colourless
_exptl_crystal_density_diffrn 1.151
_exptl_crystal_description block
_exptl_crystal_F_000 388
_exptl_crystal_size_max 0.562
_exptl_crystal_size_mid 0.531
_exptl_crystal_size_min 0.376
_refine_diff_density_max 0.123
_refine_diff_density_min -0.171
_refine_diff_density_rms 0.039
_refine_ls_abs_structure_details 'Flack H D (1983), Acta Cryst. A39, 876-881'
_refine_ls_abs_structure_Flack -0.1(2)
_refine_ls_extinction_method none
_refine_ls_goodness_of_fit_ref 1.034
_refine_ls_hydrogen_treatment constr
_refine_ls_matrix_type full
_refine_ls_number_parameters 240
_refine_ls_number_reflns 2538
_refine_ls_number_restraints 1
_refine_ls_restrained_S_all 1.034
_refine_ls_R_factor_all 0.0323
_refine_ls_R_factor_gt 0.0322
_refine_ls_shift/su_max 0.000
_refine_ls_shift/su_mean 0.000
_refine_ls_structure_factor_coef Fsqd
_refine_ls_weighting_details 'calc w=1/[\s^2^(Fo^2^)+(0.0584P)^2^+0.1277P] where P=(Fo^2^+2Fc^2^)/3'
_refine_ls_weighting_scheme calc
_refine_ls_wR_factor_gt 0.0838
_refine_ls_wR_factor_ref 0.0839
_reflns_number_gt 2523
_reflns_number_total 2538
_reflns_threshold_expression >2sigma(I)
_cod_data_source_file ja407179c_si_002.cif
_cod_data_source_block p21
_cod_original_sg_symbol_H-M 'P 21'
_cod_database_code 4120777

loop_
_symmetry_equiv_pos_site_id
_symmetry_equiv_pos_as_xyz
1 x,y,z
2 -x,1/2+y,-z

loop_
_atom_site_label
_atom_site_type_symbol
_atom_site_fract_x
_atom_site_fract_y
_atom_site_fract_z
_atom_site_U_iso_or_equiv
_atom_site_adp_type
_atom_site_occupancy
_atom_site_symmetry_multiplicity
_atom_site_calc_flag
_atom_site_refinement_flags
C1 C -0.1014(2) 0.3005(5) 0.01011(16) 0.0709(7) Uani 1 1 d .
H1A H -0.1427 0.1675 0.0301 0.106 Uiso 1 1 calc R
H1B H -0.0907 0.2940 -0.0526 0.106 Uiso 1 1 calc R
H1C H -0.1516 0.4279 0.0251 0.106 Uiso 1 1 calc R
C2 C 0.01679(17) 0.3766(3) 0.13461(12) 0.0419(4) Uani 1 1 d .
C3 C 0.14138(15) 0.4075(3) 0.17132(10) 0.0351(4) Uani 1 1 d .
C4 C 0.15929(15) 0.5379(3) 0.25357(10) 0.0324(4) Uani 1 1 d .
H4 H 0.0981 0.4923 0.2983 0.039 Uiso 1 1 calc R
C5 C 0.03258(18) 0.8552(4) 0.25825(16) 0.0568(5) Uani 1 1 d .
H5A H 0.0160 0.8256 0.3193 0.085 Uiso 1 1 calc R
H5B H -0.0324 0.7892 0.2228 0.085 Uiso 1 1 calc R
H5C H 0.0339 1.0133 0.2486 0.085 Uiso 1 1 calc R
C6 C 0.29223(15) 0.4756(3) 0.28175(10) 0.0304(4) Uani 1 1 d .
C7 C 0.35616(15) 0.3935(3) 0.19612(9) 0.0332(4) Uani 1 1 d .
H7 H 0.4029 0.2567 0.2091 0.040 Uiso 1 1 calc R
C8 C 0.24757(16) 0.3369(3) 0.13993(10) 0.0357(4) Uani 1 1 d .
H8 H 0.2546 0.2584 0.0873 0.043 Uiso 1 1 calc R
C9 C 0.44353(15) 0.5558(3) 0.15411(9) 0.0323(4) Uani 1 1 d .
C10 C 0.40059(15) 0.7389(3) 0.11049(10) 0.0354(4) Uani 1 1 d .
H10 H 0.3142 0.7596 0.1036 0.042 Uiso 1 1 calc R
C11 C 0.48158(17) 0.8917(3) 0.07696(10) 0.0408(4) Uani 1 1 d .
H11 H 0.4507 1.0150 0.0468 0.049 Uiso 1 1 calc R
C12 C 0.60715(17) 0.8650(4) 0.08735(11) 0.0457(4) Uani 1 1 d .
H12 H 0.6628 0.9713 0.0655 0.055 Uiso 1 1 calc R
C13 C 0.65154(17) 0.6831(4) 0.12962(11) 0.0475(5) Uani 1 1 d .
H13 H 0.7380 0.6639 0.1366 0.057 Uiso 1 1 calc R
C14 C 0.57051(17) 0.5285(4) 0.16190(10) 0.0405(4) Uani 1 1 d .
H14 H 0.6021 0.4021 0.1897 0.049 Uiso 1 1 calc R
C15 C 0.36306(15) 0.6600(3) 0.32607(10) 0.0316(4) Uani 1 1 d .
H15A H 0.3624 0.7902 0.2883 0.038 Uiso 1 1 calc R
H15B H 0.4501 0.6147 0.3339 0.038 Uiso 1 1 calc R
C16 C 0.30875(16) 0.7214(3) 0.41389(10) 0.0338(4) Uani 1 1 d .
H16A H 0.2244 0.7799 0.4055 0.041 Uiso 1 1 calc R
H16B H 0.3597 0.8383 0.4400 0.041 Uiso 1 1 calc R
C17 C 0.30311(15) 0.5267(3) 0.47628(10) 0.0341(4) Uani 1 1 d .
H17 H 0.3898 0.4735 0.4834 0.041 Uiso 1 1 calc R
C18 C 0.23112(15) 0.3415(3) 0.43299(10) 0.0350(4) Uani 1 1 d .
H18A H 0.2331 0.2113 0.4708 0.042 Uiso 1 1 calc R
H18B H 0.1438 0.3863 0.4263 0.042 Uiso 1 1 calc R
C19 C 0.28333(16) 0.2812(3) 0.34475(10) 0.0341(4) Uani 1 1 d .
H19A H 0.2304 0.1672 0.3187 0.041 Uiso 1 1 calc R
H19B H 0.3667 0.2181 0.3526 0.041 Uiso 1 1 calc R
C20 C 0.25643(16) 0.5887(3) 0.56811(11) 0.0400(4) Uani 1 1 d .
C21 C 0.12556(18) 0.6819(4) 0.56669(12) 0.0480(5) Uani 1 1 d .
H21A H 0.1232 0.8106 0.5292 0.072 Uiso 1 1 calc R
H21B H 0.1013 0.7235 0.6253 0.072 Uiso 1 1 calc R
H21C H 0.0683 0.5712 0.5447 0.072 Uiso 1 1 calc R
C22 C 0.25879(19) 0.3875(4) 0.62637(11) 0.0548(5) Uani 1 1 d .
H22A H 0.1960 0.2833 0.6070 0.082 Uiso 1 1 calc R
H22B H 0.2415 0.4312 0.6860 0.082 Uiso 1 1 calc R
H22C H 0.3404 0.3190 0.6235 0.082 Uiso 1 1 calc R
C23 C 0.3421(2) 0.7618(5) 0.60715(13) 0.0627(6) Uani 1 1 d .
H23A H 0.4275 0.7095 0.6053 0.094 Uiso 1 1 calc R
H23B H 0.3182 0.7893 0.6671 0.094 Uiso 1 1 calc R
H23C H 0.3352 0.8974 0.5739 0.094 Uiso 1 1 calc R
O1 O 0.01876(13) 0.3183(3) 0.05130(9) 0.0567(4) Uani 1 1 d .
O2 O -0.07702(13) 0.4020(3) 0.17458(10) 0.0609(4) Uani 1 1 d .
O3 O 0.14764(10) 0.7657(2) 0.23539(7) 0.0371(3) Uani 1 1 d .

loop_
_atom_site_aniso_label
_atom_site_aniso_U_11
_atom_site_aniso_U_22
_atom_site_aniso_U_33
_atom_site_aniso_U_23
_atom_site_aniso_U_13
_atom_site_aniso_U_12
C1 0.0592(14) 0.0709(17) 0.0827(16) -0.0213(12) -0.0335(13) -0.0019(12)
C2 0.0395(11) 0.0314(10) 0.0548(10) 0.0008(8) -0.0081(9) 0.0003(8)
C3 0.0368(10) 0.0312(9) 0.0373(8) 0.0034(7) -0.0039(7) -0.0005(7)
C4 0.0297(9) 0.0314(9) 0.0361(8) 0.0045(7) 0.0006(7) -0.0017(7)
C5 0.0405(11) 0.0429(12) 0.0869(14) -0.0039(11) 0.0040(10) 0.0117(9)
C6 0.0297(9) 0.0292(9) 0.0324(8) 0.0012(6) 0.0005(6) 0.0012(6)
C7 0.0326(9) 0.0321(9) 0.0348(8) -0.0005(7) -0.0002(6) 0.0066(7)
C8 0.0419(10) 0.0296(9) 0.0357(8) -0.0012(7) -0.0028(7) -0.0010(7)
C9 0.0311(9) 0.0395(9) 0.0262(7) -0.0032(7) 0.0003(6) 0.0046(7)
C10 0.0309(9) 0.0418(10) 0.0334(8) 0.0008(7) 0.0024(7) 0.0048(7)
C11 0.0447(10) 0.0420(10) 0.0357(8) 0.0044(8) 0.0071(7) 0.0015(8)
C12 0.0418(11) 0.0553(12) 0.0400(9) -0.0009(9) 0.0091(7) -0.0071(9)
C13 0.0292(10) 0.0720(16) 0.0414(9) -0.0019(9) 0.0023(7) 0.0006(9)
C14 0.0372(10) 0.0529(11) 0.0316(8) 0.0017(8) -0.0022(7) 0.0079(8)
C15 0.0323(9) 0.0291(8) 0.0333(8) 0.0027(7) 0.0011(6) -0.0024(7)
C16 0.0336(9) 0.0337(10) 0.0340(8) -0.0022(7) 0.0010(7) -0.0038(7)
C17 0.0276(9) 0.0415(10) 0.0332(8) 0.0036(7) 0.0006(7) 0.0004(7)
C18 0.0346(9) 0.0354(10) 0.0351(8) 0.0079(7) -0.0009(7) -0.0029(7)
C19 0.0335(9) 0.0303(9) 0.0386(8) 0.0028(7) -0.0042(7) -0.0003(7)
C20 0.0335(10) 0.0527(12) 0.0337(8) 0.0024(7) -0.0010(7) -0.0017(7)
C21 0.0441(11) 0.0594(13) 0.0406(9) 0.0005(8) 0.0070(8) 0.0065(9)
C22 0.0538(12) 0.0731(15) 0.0375(9) 0.0142(10) 0.0064(8) 0.0106(11)
C23 0.0580(13) 0.0886(18) 0.0414(10) -0.0131(11) 0.0011(9) -0.0151(12)
O1 0.0496(9) 0.0607(10) 0.0597(8) -0.0176(7) -0.0203(7) -0.0004(7)
O2 0.0360(8) 0.0776(12) 0.0690(9) -0.0031(8) -0.0079(7) 0.0020(7)
O3 0.0341(7) 0.0334(7) 0.0437(6) 0.0053(5) 0.0039(5) 0.0076(5)

loop_
_atom_type_symbol
_atom_type_description
_atom_type_scat_dispersion_real
_atom_type_scat_dispersion_imag
_atom_type_scat_source
C C 0.0181 0.0091 'International Tables Vol C Tables 4.2.6.8 and 6.1.1.4'
H H 0.0000 0.0000 'International Tables Vol C Tables 4.2.6.8 and 6.1.1.4'
O O 0.0492 0.0322 'International Tables Vol C Tables 4.2.6.8 and 6.1.1.4'

loop_
_geom_angle_atom_site_label_1
_geom_angle_atom_site_label_2
_geom_angle_atom_site_label_3
_geom_angle
_geom_angle_publ_flag
C1 O1 C2 115.38(16) yes
C4 O3 C5 114.14(14) yes
O1 C2 O2 123.07(17) yes
O1 C2 C3 112.99(15) yes
O2 C2 C3 123.93(17) yes
C2 C3 C4 120.53(14) no
C2 C3 C8 127.70(16) no
C4 C3 C8 111.76(14) no
O3 C4 C3 109.71(13) yes
O3 C4 C6 112.17(14) yes
C3 C4 C6 103.02(13) no
C4 C6 C7 104.41(12) no
C4 C6 C15 114.21(15) no
C4 C6 C19 108.04(13) no
C7 C6 C15 113.13(13) no
C7 C6 C19 108.27(14) no
C15 C6 C19 108.51(13) no
C6 C7 C8 102.53(13) no
C6 C7 C9 115.15(14) no
C8 C7 C9 112.95(13) no
C3 C8 C7 113.07(14) no
C7 C9 C10 121.89(15) no
C7 C9 C14 120.01(16) no
C10 C9 C14 118.04(17) no
C9 C10 C11 121.09(15) no
C10 C11 C12 120.07(17) no
C11 C12 C13 119.66(19) no
C12 C13 C14 120.22(18) no
C9 C14 C13 120.88(19) no
C6 C15 C16 112.86(14) no
C15 C16 C17 112.61(15) no
C16 C17 C18 108.65(13) no
C16 C17 C20 113.50(14) no
C18 C17 C20 114.56(14) no
C17 C18 C19 112.54(14) no
C6 C19 C18 113.81(15) no
C17 C20 C21 112.29(14) no
C17 C20 C22 109.75(15) no
C17 C20 C23 109.43(15) no
C21 C20 C22 108.97(15) no
C21 C20 C23 107.97(17) no
C22 C20 C23 108.34(16) no
O1 C1 H1A 109.00 no
O1 C1 H1B 109.00 no
O1 C1 H1C 109.00 no
H1A C1 H1B 110.00 no
H1A C1 H1C 110.00 no
H1B C1 H1C 109.00 no
O3 C4 H4 111.00 no
C3 C4 H4 111.00 no
C6 C4 H4 111.00 no
O3 C5 H5A 109.00 no
O3 C5 H5B 110.00 no
O3 C5 H5C 109.00 no
H5A C5 H5B 109.00 no
H5A C5 H5C 109.00 no
H5B C5 H5C 109.00 no
C6 C7 H7 109.00 no
C8 C7 H7 109.00 no
C9 C7 H7 109.00 no
C3 C8 H8 123.00 no
C7 C8 H8 123.00 no
C9 C10 H10 119.00 no
C11 C10 H10 119.00 no
C10 C11 H11 120.00 no
C12 C11 H11 120.00 no
C11 C12 H12 120.00 no
C13 C12 H12 120.00 no
C12 C13 H13 120.00 no
C14 C13 H13 120.00 no
C9 C14 H14 120.00 no
C13 C14 H14 120.00 no
C6 C15 H15A 109.00 no
C6 C15 H15B 109.00 no
C16 C15 H15A 109.00 no
C16 C15 H15B 109.00 no
H15A C15 H15B 108.00 no
C15 C16 H16A 109.00 no
C15 C16 H16B 109.00 no
C17 C16 H16A 109.00 no
C17 C16 H16B 109.00 no
H16A C16 H16B 108.00 no
C16 C17 H17 107.00 no
C18 C17 H17 107.00 no
C20 C17 H17 106.00 no
C17 C18 H18A 109.00 no
C17 C18 H18B 109.00 no
C19 C18 H18A 109.00 no
C19 C18 H18B 109.00 no
H18A C18 H18B 108.00 no
C6 C19 H19A 109.00 no
C6 C19 H19B 109.00 no
C18 C19 H19A 109.00 no
C18 C19 H19B 109.00 no
H19A C19 H19B 108.00 no
C20 C21 H21A 109.00 no
C20 C21 H21B 109.00 no
C20 C21 H21C 109.00 no
H21A C21 H21B 109.00 no
H21A C21 H21C 110.00 no
H21B C21 H21C 109.00 no
C20 C22 H22A 109.00 no
C20 C22 H22B 109.00 no
C20 C22 H22C 109.00 no
H22A C22 H22B 110.00 no
H22A C22 H22C 109.00 no
H22B C22 H22C 109.00 no
C20 C23 H23A 109.00 no
C20 C23 H23B 109.00 no
C20 C23 H23C 109.00 no
H23A C23 H23B 110.00 no
H23A C23 H23C 109.00 no
H23B C23 H23C 109.00 no

loop_
_geom_bond_atom_site_label_1
_geom_bond_atom_site_label_2
_geom_bond_distance
_geom_bond_publ_flag
O1 C1 1.454(3) yes
O1 C2 1.340(2) yes
O2 C2 1.201(2) yes
O3 C4 1.430(2) yes
O3 C5 1.407(2) yes
C2 C3 1.477(2) no
C3 C4 1.517(2) no
C3 C8 1.322(2) no
C4 C6 1.553(2) no
C6 C7 1.580(2) no
C6 C15 1.529(2) no
C6 C19 1.543(2) no
C7 C8 1.504(2) no
C7 C9 1.520(2) no
C9 C10 1.390(2) no
C9 C14 1.391(2) no
C10 C11 1.385(2) no
C11 C12 1.380(3) no
C12 C13 1.379(3) no
C13 C14 1.385(3) no
C15 C16 1.530(2) no
C16 C17 1.537(2) no
C17 C18 1.532(2) no
C17 C20 1.558(2) no
C18 C19 1.526(2) no
C20 C21 1.529(3) no
C20 C22 1.528(3) no
C20 C23 1.534(3) no
C1 H1A 0.9800 no
C1 H1B 0.9800 no
C1 H1C 0.9800 no
C4 H4 1.0000 no
C5 H5A 0.9800 no
C5 H5B 0.9800 no
C5 H5C 0.9800 no
C7 H7 1.0000 no
C8 H8 0.9500 no
C10 H10 0.9500 no
C11 H11 0.9500 no
C12 H12 0.9500 no
C13 H13 0.9500 no
C14 H14 0.9500 no
C15 H15A 0.9900 no
C15 H15B 0.9900 no
C16 H16A 0.9900 no
C16 H16B 0.9900 no
C17 H17 1.0000 no
C18 H18A 0.9900 no
C18 H18B 0.9900 no
C19 H19A 0.9900 no
C19 H19B 0.9900 no
C21 H21A 0.9800 no
C21 H21B 0.9800 no
C21 H21C 0.9800 no
C22 H22A 0.9800 no
C22 H22B 0.9800 no
C22 H22C 0.9800 no
C23 H23A 0.9800 no
C23 H23B 0.9800 no
C23 H23C 0.9800 no

loop_
_geom_hbond_atom_site_label_D
_geom_hbond_atom_site_label_H
_geom_hbond_atom_site_label_A
_geom_hbond_distance_DH
_geom_hbond_distance_HA
_geom_hbond_distance_DA
_geom_hbond_angle_DHA
_geom_hbond_publ_flag
C5 H5B O2 0.9800 2.5300 3.287(3) 134.00 yes

loop_
_geom_torsion_atom_site_label_1
_geom_torsion_atom_site_label_2
_geom_torsion_atom_site_label_3
_geom_torsion_atom_site_label_4
_geom_torsion
_geom_torsion_publ_flag
C1 O1 C2 O2 3.7(3) no
C1 O1 C2 C3 -175.86(19) no
C5 O3 C4 C3 101.14(17) no
C5 O3 C4 C6 -145.01(15) no
O2 C2 C3 C4 -18.6(3) no
O1 C2 C3 C4 161.01(16) no
O1 C2 C3 C8 -17.4(3) no
O2 C2 C3 C8 163.0(2) no
C2 C3 C4 C6 164.85(15) no
C8 C3 C4 O3 103.13(17) no
C2 C3 C8 C7 -178.33(17) no
C4 C3 C8 C7 3.1(2) no
C8 C3 C4 C6 -16.49(19) no
C2 C3 C4 O3 -75.52(19) no
O3 C4 C6 C7 -95.76(15) no
O3 C4 C6 C15 28.31(18) no
O3 C4 C6 C19 149.15(13) no
C3 C4 C6 C7 22.15(17) no
C3 C4 C6 C15 146.22(14) no
C3 C4 C6 C19 -92.94(15) no
C4 C6 C7 C8 -20.51(17) no
C4 C6 C7 C9 102.56(16) no
C15 C6 C7 C8 -145.27(14) no
C15 C6 C7 C9 -22.2(2) no
C19 C6 C7 C8 94.42(15) no
C19 C6 C7 C9 -142.51(14) no
C4 C6 C15 C16 67.15(18) no
C7 C6 C15 C16 -173.59(14) no
C19 C6 C15 C16 -53.43(18) no
C4 C6 C19 C18 -71.47(17) no
C7 C6 C19 C18 176.00(13) no
C15 C6 C19 C18 52.86(18) no
C6 C7 C8 C3 11.4(2) no
C9 C7 C8 C3 -113.15(17) no
C6 C7 C9 C10 -73.40(19) no
C6 C7 C9 C14 103.78(18) no
C8 C7 C9 C10 43.9(2) no
C8 C7 C9 C14 -138.89(16) no
C7 C9 C10 C11 176.19(15) no
C14 C9 C10 C11 -1.1(2) no
C7 C9 C14 C13 -175.17(16) no
C10 C9 C14 C13 2.1(3) no
C9 C10 C11 C12 -0.7(3) no
C10 C11 C12 C13 1.4(3) no
C11 C12 C13 C14 -0.3(3) no
C12 C13 C14 C9 -1.5(3) no
C6 C15 C16 C17 57.25(18) no
C15 C16 C17 C18 -55.22(18) no
C15 C16 C17 C20 176.10(14) no
C16 C17 C18 C19 54.07(18) no
C20 C17 C18 C19 -177.85(14) no
C16 C17 C20 C21 60.9(2) no
C16 C17 C20 C22 -177.77(14) no
C16 C17 C20 C23 -59.0(2) no
C18 C17 C20 C21 -64.7(2) no
C18 C17 C20 C22 56.64(19) no
C18 C17 C20 C23 175.40(16) no
C17 C18 C19 C6 -55.29(19) no
